data_1515831
loop_
_publ_author_name
'Yang, Tao'
'Abakumov, Artem M.'
'Hadermann, Joke'
'Van Tendeloo, Gustaaf'
'Nowik, Israel'
'Stephens, Peter W.'
'Hemberger, Joachim'
'Tsirlin, Alexander A.'
'Ramanujachary, Kandalam V.'
'Lofland, Samuel'
'Croft, Mark'
'Ignatov, Alexander'
'Sun, Junliang'
'Greenblatt, Martha'

_publ_section_title
;
 BiMnFe2O6, a polysynthetically twinned hcp MO structure
;
_journal_issue 6
_journal_name_full 'Chemical Science'
_journal_page_first 751
_journal_paper_doi 10.1039/c0sc00348d
_journal_volume 1
_journal_year 2010
_chemical_formula_moiety BiMnFe2O6
_chemical_formula_sum 'Bi Fe2 Mn O6'
_chemical_formula_weight 471.62
_chemical_name_systematic ?
_space_group_crystal_system orthorhombic
_space_group_IT_number 57
_space_group_name_Hall '-P 2c 2b'
_space_group_name_H-M_alt 'P b c m'
_symmetry_space_group_name_Hall '-P 2c 2b'
_symmetry_space_group_name_H-M 'P b c m'
_atom_sites_solution_primary direct
_atom_sites_solution_secondary geom
_cell_angle_alpha 90
_cell_angle_beta 90
_cell_angle_gamma 90
_cell_formula_units_Z 4
_cell_length_a 5.03590(3)
_cell_length_b 7.07342(4)
_cell_length_c 12.65425(6)
_cell_measurement_pressure 101
_cell_measurement_temperature 293
_cell_volume 450.757(4)
_diffrn_ambient_pressure 101
_diffrn_ambient_temperature 293
_diffrn_measurement_device_type 'PANalytical X Pert Pro Alpha-1'
_diffrn_radiation_monochromator Ge
_diffrn_radiation_source 'sealed X-ray tube'
_diffrn_radiation_type 'Cu K\a'
_diffrn_radiation_wavelength 1.540596
_diffrn_source_target Cu
_exptl_crystal_density_diffrn 6.947
_exptl_crystal_F_000 832.0
_pd_char_colour Gray
_pd_instr_location ' ?'
_pd_meas_2theta_range_inc 0.013
_pd_meas_2theta_range_max 119.987
_pd_meas_2theta_range_min 10.007
_pd_meas_number_of_points 7779
_pd_meas_scan_method step
_pd_prep_pressure 101
_pd_prep_temperature 1273
_pd_proc_ls_background_function '6 Legendre polynoms'
_pd_proc_ls_pref_orient_corr ' ?'
_pd_proc_ls_profile_function Pseudo-Voigt
_pd_proc_ls_prof_R_factor 0.024
_pd_proc_ls_prof_wR_expected 0.0125
_pd_proc_ls_prof_wR_factor 0.032
_pd_spec_mounting ' ?'
_pd_spec_shape irregular
_refine_ls_number_constraints 4
_refine_ls_number_parameters 46
_refine_ls_number_restraints 0
_cod_data_source_file c0sc00348d.txt
_cod_data_source_block compouind
_cod_depositor_comments
;
The following automatic conversions were performed:

'_space_group_crystal_system' value 'Orthorhombic' changed to
'orthorhombic' according to
/usr/data/users/saulius/automatic-downloads/retrospective/RSC/lib/dictionaries/cif_core.dic
dictionary named 'cif_core.dic' version 2.4.2 from 2011-04-26.

Automatic conversion script
Id: cif_fix_values 2281 2013-09-26 08:29:07Z andrius 
;
_cod_original_cell_volume 450.757(6)
_cod_database_code 1515831

loop_
_symmetry_equiv_pos_site_id
_symmetry_equiv_pos_as_xyz
1 'x, -y+1/2, z+1/2'
2 '-x, y+1/2, z'
3 'x, y, -z+1/2'
4 '-x, -y, -z'
5 '-x, y+1/2, -z+1/2'
6 'x, -y+1/2, -z'
7 '-x, -y, z+1/2'
8 'x, y, z'

loop_
_atom_site_label
_atom_site_type_symbol
_atom_site_fract_x
_atom_site_fract_y
_atom_site_fract_z
_atom_site_occupancy
_atom_site_symmetry_multiplicity
_atom_site_Wyckoff_symbol
_atom_site_U_iso_or_equiv
Bi Bi 0.9705(1) 0.3695(1) 0.25 1 4 d 0.0063(2)
Mn1 Mn 0.4891(3) 0.3403(2) 0.60356(7) 0.3 8 e 0.0078(3)
Fe1 Fe 0.4891(3) 0.3403(2) 0.60356(7) 0.7 8 e 0.0078(3)
Mn2 Mn 0 0.5 0.5 0.4 4 a 0.0032(5)
Fe2 Fe 0 0.5 0.5 0.6 4 a 0.0032(5)
O1 O 0.1628(4) 0.9371(3) 0.6366(2) 1 8 e 0.0063(5)
O2 O 0.6640(4) 0.0924(4) 0.5765(2) 1 8 e 0.0094(5)
O3 O 0.7913(6) 0.75 0.5 1 4 c 0.0086(7)
O4 O 0.3450(7) 0.1977(4) 0.25 1 4 d 0.0068(7)

loop_
_audit_conform.dict_name
_audit_conform.dict_location
cif_core.dic ftp://ftp.iucr.org/pub/cif_core.dic
cif_pd.dic ftp://ftp.iucr.org/pub/cif_pd.dic
